data_4068987
loop_
_publ_author_name
'Xia, Jian-Long'
'Wu, Xianghua'
'Lu, Yinghui'
'Chen, Gang'
'Jin, Shan'
'Yu, Guang-ao'
'Liu, Sheng Hua'

_publ_section_title
;
 Synthesis and Characterization of Conjugated Diallenes and Their
 Binuclear Ruthenium \h3-Allyl Complexes
;
_journal_issue 9
_journal_name_full Organometallics
_journal_page_first 2701
_journal_paper_doi 10.1021/om801191f
_journal_volume 28
_journal_year 2009
_chemical_formula_sum 'C18 H14 N2'
_chemical_formula_weight 258.31
_chemical_name_systematic
; 
 ? 
;
_space_group_IT_number 14
_symmetry_cell_setting monoclinic
_symmetry_space_group_name_Hall '-P 2ybc'
_symmetry_space_group_name_H-M 'P 1 21/c 1'
_atom_sites_solution_hydrogens geom
_atom_sites_solution_primary direct
_atom_sites_solution_secondary difmap
_audit_creation_method SHELXL-97
_cell_angle_alpha 90.00
_cell_angle_beta 90.956(3)
_cell_angle_gamma 90.00
_cell_formula_units_Z 2
_cell_length_a 7.2305(3)
_cell_length_b 6.3734(3)
_cell_length_c 15.1771(7)
_cell_measurement_reflns_used 913
_cell_measurement_temperature 298(2)
_cell_measurement_theta_max 21.91
_cell_measurement_theta_min 2.68
_cell_volume 699.31(5)
_computing_cell_refinement 'Bruker SMART'
_computing_data_collection 'Bruker SMART'
_computing_data_reduction 'Bruker SAINT'
_computing_molecular_graphics 'Bruker SHELXTL'
_computing_publication_material 'Bruker SHELXTL'
_computing_structure_refinement 'SHELXL-97 (Sheldrick, 1997)'
_computing_structure_solution 'SHELXS-97 (Sheldrick, 1990)'
_diffrn_ambient_temperature 298(2)
_diffrn_measured_fraction_theta_full 0.997
_diffrn_measured_fraction_theta_max 0.997
_diffrn_measurement_device_type 'CCD area detector'
_diffrn_measurement_method 'phi and omega scans'
_diffrn_radiation_monochromator graphite
_diffrn_radiation_source 'fine-focus sealed tube'
_diffrn_radiation_type MoK\a
_diffrn_radiation_wavelength 0.71073
_diffrn_reflns_av_R_equivalents 0.1188
_diffrn_reflns_av_sigmaI/netI 0.0984
_diffrn_reflns_limit_h_max 8
_diffrn_reflns_limit_h_min -8
_diffrn_reflns_limit_k_max 7
_diffrn_reflns_limit_k_min -7
_diffrn_reflns_limit_l_max 18
_diffrn_reflns_limit_l_min -12
_diffrn_reflns_number 3991
_diffrn_reflns_theta_full 25.00
_diffrn_reflns_theta_max 25.00
_diffrn_reflns_theta_min 2.68
_exptl_absorpt_coefficient_mu 0.073
_exptl_absorpt_correction_T_max 0.9985
_exptl_absorpt_correction_T_min 0.9714
_exptl_crystal_colour red
_exptl_crystal_density_diffrn 1.227
_exptl_crystal_density_meas 0
_exptl_crystal_density_method 'not measured'
_exptl_crystal_description needle
_exptl_crystal_F_000 272
_exptl_crystal_size_max 0.40
_exptl_crystal_size_mid 0.04
_exptl_crystal_size_min 0.02
_refine_diff_density_max 0.199
_refine_diff_density_min -0.143
_refine_diff_density_rms 0.040
_refine_ls_extinction_method none
_refine_ls_goodness_of_fit_ref 0.910
_refine_ls_hydrogen_treatment constr
_refine_ls_matrix_type full
_refine_ls_number_parameters 91
_refine_ls_number_reflns 1233
_refine_ls_number_restraints 0
_refine_ls_restrained_S_all 0.910
_refine_ls_R_factor_all 0.0793
_refine_ls_R_factor_gt 0.0498
_refine_ls_shift/su_max 0.000
_refine_ls_shift/su_mean 0.000
_refine_ls_structure_factor_coef Fsqd
_refine_ls_weighting_details 'calc w=1/[\s^2^(Fo^2^)+(0.0492P)^2^+0.0000P] where P=(Fo^2^+2Fc^2^)/3'
_refine_ls_weighting_scheme calc
_refine_ls_wR_factor_gt 0.1131
_refine_ls_wR_factor_ref 0.1220
_reflns_number_gt 753
_reflns_number_total 1233
_reflns_threshold_expression >2sigma(I)
_cod_data_source_file om801191f_si_001.cif
_cod_data_source_block 080909bm
_cod_depositor_comments
;
The following automatic conversions were performed:

'_symmetry_cell_setting' value 'Monoclinic' changed to 'monoclinic'
according to /home/saulius/struct/CIF-dictionaries/cif_core.dic
dictionary named 'cif_core.dic' version 2.4.2 from 2011-04-26.

Automatic conversion script
Id: cif_fix_values 1715 2011-07-08 13:25:40Z adriana 

2021-04-11
Z value and formula fixed to values more according to usual
chemical conventions.                 miguel
;
_cod_original_formula_sum 'C36 H28 N4'
_cod_original_formula_weight 516.62
_cod_original_formula_units_Z 1
_cod_original_sg_symbol_H-M P2(1)/c
_cod_database_code 4068987

loop_
_symmetry_equiv_pos_as_xyz
'x, y, z'
'-x, y+1/2, -z+1/2'
'-x, -y, -z'
'x, -y-1/2, z-1/2'

loop_
_atom_site_label
_atom_site_type_symbol
_atom_site_fract_x
_atom_site_fract_y
_atom_site_fract_z
_atom_site_U_iso_or_equiv
_atom_site_adp_type
_atom_site_occupancy
_atom_site_symmetry_multiplicity
_atom_site_calc_flag
_atom_site_refinement_flags
C1 C -0.3006(2) 0.1206(3) 0.04765(12) 0.0489(5) Uani 1 1 d .
C2 C -0.2381(3) 0.3233(3) 0.05612(14) 0.0610(6) Uani 1 1 d .
H2 H -0.3092 0.4329 0.0334 0.073 Uiso 1 1 calc R
C3 C -0.0725(3) 0.3665(3) 0.09748(14) 0.0612(6) Uani 1 1 d .
H3 H -0.0331 0.5049 0.1026 0.073 Uiso 1 1 calc R
C4 C 0.0376(2) 0.2057(3) 0.13192(12) 0.0518(5) Uani 1 1 d .
C5 C -0.0280(3) 0.0024(3) 0.12353(13) 0.0597(6) Uani 1 1 d .
H5 H 0.0424 -0.1076 0.1464 0.072 Uiso 1 1 calc R
C6 C -0.1941(2) -0.0414(3) 0.08243(13) 0.0574(6) Uani 1 1 d .
H6 H -0.2352 -0.1793 0.0779 0.069 Uiso 1 1 calc R
C7 C 0.2191(3) 0.2459(3) 0.17317(13) 0.0635(6) Uani 1 1 d .
H7 H 0.2841 0.1106 0.1983 0.076 Uiso 1 1 d R
C8 C 0.2939(2) 0.4294(3) 0.18590(13) 0.0589(6) Uani 1 1 d .
C9 C 0.3659(3) 0.6111(3) 0.19865(16) 0.0716(6) Uani 1 1 d .
H9A H 0.4276 0.7092 0.1612 0.086 Uiso 1 1 d R
H9B H 0.3248 0.7071 0.2527 0.086 Uiso 1 1 d R
N1 N -0.47175(19) 0.0927(2) 0.00145(10) 0.0542(5) Uani 1 1 d .

loop_
_atom_site_aniso_label
_atom_site_aniso_U_11
_atom_site_aniso_U_22
_atom_site_aniso_U_33
_atom_site_aniso_U_23
_atom_site_aniso_U_13
_atom_site_aniso_U_12
C1 0.0437(11) 0.0476(11) 0.0552(12) -0.0022(9) -0.0064(9) -0.0028(8)
C2 0.0559(12) 0.0448(11) 0.0816(15) 0.0010(10) -0.0210(11) 0.0015(8)
C3 0.0576(13) 0.0453(11) 0.0802(15) -0.0033(10) -0.0182(11) -0.0037(9)
C4 0.0458(11) 0.0545(12) 0.0550(12) -0.0042(9) -0.0048(9) 0.0017(9)
C5 0.0548(13) 0.0476(11) 0.0764(15) 0.0024(10) -0.0128(10) 0.0059(9)
C6 0.0547(13) 0.0437(11) 0.0733(15) -0.0023(9) -0.0092(10) -0.0039(8)
C7 0.0526(12) 0.0618(13) 0.0755(15) -0.0042(12) -0.0168(10) 0.0044(10)
C8 0.0449(11) 0.0683(13) 0.0632(14) -0.0004(11) -0.0114(9) 0.0004(10)
C9 0.0599(13) 0.0703(14) 0.0839(17) 0.0034(12) -0.0184(11) -0.0105(11)
N1 0.0509(10) 0.0490(9) 0.0624(11) -0.0020(9) -0.0073(7) -0.0054(7)

loop_
_atom_type_symbol
_atom_type_description
_atom_type_scat_dispersion_real
_atom_type_scat_dispersion_imag
_atom_type_scat_source
C C 0.0033 0.0016 'International Tables Vol C Tables 4.2.6.8 and 6.1.1.4'
H H 0.0000 0.0000 'International Tables Vol C Tables 4.2.6.8 and 6.1.1.4'
N N 0.0061 0.0033 'International Tables Vol C Tables 4.2.6.8 and 6.1.1.4'

loop_
_geom_angle_atom_site_label_1
_geom_angle_atom_site_label_2
_geom_angle_atom_site_label_3
_geom_angle
_geom_angle_site_symmetry_1
C2 C1 C6 118.98(18) .
C2 C1 N1 116.44(16) .
C6 C1 N1 124.57(16) .
C3 C2 C1 121.01(17) .
C3 C2 H2 119.5 .
C1 C2 H2 119.5 .
C2 C3 C4 120.88(17) .
C2 C3 H3 119.6 .
C4 C3 H3 119.6 .
C5 C4 C3 117.41(18) .
C5 C4 C7 120.35(18) .
C3 C4 C7 122.21(16) .
C6 C5 C4 121.85(17) .
C6 C5 H5 119.1 .
C4 C5 H5 119.1 .
C5 C6 C1 119.86(16) .
C5 C6 H6 120.1 .
C1 C6 H6 120.1 .
C8 C7 C4 125.91(18) .
C8 C7 H7 120.1 .
C4 C7 H7 113.8 .
C9 C8 C7 179.4(2) .
C8 C9 H9A 133.6 .
C8 C9 H9B 121.0 .
H9A C9 H9B 102.7 .
N1 N1 C1 114.56(18) 3_455

loop_
_geom_bond_atom_site_label_1
_geom_bond_atom_site_label_2
_geom_bond_distance
_geom_bond_site_symmetry_2
C1 C2 1.374(2) .
C1 C6 1.387(2) .
C1 N1 1.423(2) .
C2 C3 1.370(3) .
C2 H2 0.9300 .
C3 C4 1.394(2) .
C3 H3 0.9300 .
C4 C5 1.385(2) .
C4 C7 1.467(3) .
C5 C6 1.373(2) .
C5 H5 0.9300 .
C6 H6 0.9300 .
C7 C8 1.302(2) .
C7 H7 1.0507 .
C8 C9 1.283(3) .
C9 H9A 0.9603 .
C9 H9B 1.0691 .
N1 N1 1.251(3) 3_455

loop_
_geom_torsion_atom_site_label_1
_geom_torsion_atom_site_label_2
_geom_torsion_atom_site_label_3
_geom_torsion_atom_site_label_4
_geom_torsion
_geom_torsion_site_symmetry_4
C6 C1 C2 C3 0.6(3) .
N1 C1 C2 C3 -178.31(17) .
C1 C2 C3 C4 0.2(3) .
C2 C3 C4 C5 -0.8(3) .
C2 C3 C4 C7 177.31(19) .
C3 C4 C5 C6 0.5(3) .
C7 C4 C5 C6 -177.58(17) .
C4 C5 C6 C1 0.3(3) .
C2 C1 C6 C5 -0.8(3) .
N1 C1 C6 C5 177.98(17) .
C5 C4 C7 C8 -178.9(2) .
C3 C4 C7 C8 3.1(3) .
C4 C7 C8 C9 38(21) .
C2 C1 N1 N1 -176.91(19) 3_455
C6 C1 N1 N1 4.3(3) 3_455
